data_7034813
loop_
_publ_author_name
'Borner, C.'
'Brandhorst, K.'
'Kleeberg, C.'

_publ_section_title
;
 Selective B-B bond activation in an unsymmetrical diborane(4) by
 [(Me3P)4Rh-X] (X = Me, OtBu): a switch of mechanism?
;
_journal_issue 18
_journal_name_full 'Dalton transactions (Cambridge, England : 2003)'
_journal_page_first 8600
_journal_page_last 8604
_journal_paper_doi 10.1039/c5dt00618j
_journal_volume 44
_journal_year 2015
_chemical_formula_moiety 'C17 H37 B N2 P3 Rh'
_chemical_formula_sum 'C17 H37 B N2 P3 Rh'
_chemical_formula_weight 476.11
_chemical_name_systematic
;
 ?
;
_space_group_crystal_system monoclinic
_space_group_IT_number 13
_space_group_name_Hall '-P 2yac'
_space_group_name_H-M_alt 'P 1 2/n 1'
_symmetry_space_group_name_Hall '-P 2yac'
_symmetry_space_group_name_H-M 'P 1 2/n 1'
_atom_sites_solution_hydrogens geom
_atom_sites_solution_primary direct
_audit_creation_method SHELXL-2013
_audit_update_record
;
2014-12-04 deposited with the CCDC.
2015-03-31 downloaded from the CCDC.
;
_cell_angle_alpha 90
_cell_angle_beta 91.4030(10)
_cell_angle_gamma 90
_cell_formula_units_Z 2
_cell_length_a 6.66500(10)
_cell_length_b 13.9554(2)
_cell_length_c 12.2545(2)
_cell_measurement_reflns_used 39289
_cell_measurement_temperature 102(2)
_cell_measurement_theta_max 30.60
_cell_measurement_theta_min 3.31
_cell_volume 1139.48(3)
_computing_cell_refinement
;
 CrysAlisPro, Agilent Technologies,
 Version 1.171.36.28 (release 01-02-2013 CrysAlis171 .NET)
 (compiled Feb  1 2013,16:14:44)
;
_computing_data_collection
;
 CrysAlisPro, Agilent Technologies,
 Version 1.171.36.28 (release 01-02-2013 CrysAlis171 .NET)
 (compiled Feb  1 2013,16:14:44)
;
_computing_data_reduction
;
 CrysAlisPro, Agilent Technologies,
 Version 1.171.36.28 (release 01-02-2013 CrysAlis171 .NET)
 (compiled Feb  1 2013,16:14:44)
;
_computing_molecular_graphics
;
 Diamond 3.2i, K. Brandenburg, Crystal Impact GbR, Bonn, Germany.
;
_computing_publication_material
;
 WinGX v2013.2 (L. J. Farrugia, J. Appl. Cryst. 2012, 45, 849-854.)
;
_computing_structure_refinement
;
 SHELXL-2013 (G. M. Sheldrick, Acta Cryst. (2008). A64, 122-122)'
;
_computing_structure_solution
;
 SIR-92 (A. Altomare, G. Cascarano, C. Giacovazzo and A. Guagliardi,
 J. Appl. Crystallogr. 1993, 26, 343-350.)
;
_diffrn_ambient_temperature 102(2)
_diffrn_detector_area_resol_mean 16.1419
_diffrn_measured_fraction_theta_full 1.000
_diffrn_measured_fraction_theta_max 0.998
_diffrn_measurement_device_type 'Oxford Diffraction, Xcalibur, EOS'
_diffrn_measurement_method \w-scan
_diffrn_radiation_monochromator graphite
_diffrn_radiation_source 'Enhance (Mo) X-ray Source'
_diffrn_radiation_type MoK\a
_diffrn_radiation_wavelength 0.71073
_diffrn_reflns_av_R_equivalents 0.0434
_diffrn_reflns_av_unetI/netI 0.0119
_diffrn_reflns_laue_measured_fraction_full 1.000
_diffrn_reflns_laue_measured_fraction_max 0.998
_diffrn_reflns_limit_h_max 9
_diffrn_reflns_limit_h_min -9
_diffrn_reflns_limit_k_max 19
_diffrn_reflns_limit_k_min -19
_diffrn_reflns_limit_l_max 17
_diffrn_reflns_limit_l_min -17
_diffrn_reflns_number 105629
_diffrn_reflns_point_group_measured_fraction_full 1.000
_diffrn_reflns_point_group_measured_fraction_max 0.998
_diffrn_reflns_theta_full 25.242
_diffrn_reflns_theta_max 30.000
_diffrn_reflns_theta_min 2.212
_exptl_absorpt_coefficient_mu 0.963
_exptl_absorpt_correction_T_max 1.000
_exptl_absorpt_correction_T_min 0.846
_exptl_absorpt_correction_type multi-scan
_exptl_absorpt_process_details
;
 CrysAlisPro, Agilent Technologies,
 Version 1.171.36.28 (release 01-02-2013 CrysAlis171 .NET)
 (compiled Feb  1 2013,16:14:44)
 Empirical absorption correction using spherical harmonics,
 implemented in SCALE3 ABSPACK scaling algorithm.
;
_exptl_crystal_colour 'clear orange'
_exptl_crystal_density_diffrn 1.388
_exptl_crystal_description 'fragment of rhombohedral'
_exptl_crystal_F_000 496
_exptl_crystal_size_max 0.42
_exptl_crystal_size_mid 0.36
_exptl_crystal_size_min 0.18
_refine_diff_density_max 1.322
_refine_diff_density_min -1.120
_refine_diff_density_rms 0.084
_refine_ls_extinction_method none
_refine_ls_goodness_of_fit_ref 1.092
_refine_ls_hydrogen_treatment constr
_refine_ls_matrix_type full
_refine_ls_number_parameters 131
_refine_ls_number_reflns 3327
_refine_ls_number_restraints 6
_refine_ls_restrained_S_all 1.100
_refine_ls_R_factor_all 0.0301
_refine_ls_R_factor_gt 0.0277
_refine_ls_shift/su_max 0.001
_refine_ls_shift/su_mean 0.000
_refine_ls_structure_factor_coef Fsqd
_refine_ls_weighting_details 'w=1/[\s^2^(Fo^2^)+(0.0334P)^2^+1.4491P] where P=(Fo^2^+2Fc^2^)/3'
_refine_ls_weighting_scheme calc
_refine_ls_wR_factor_gt 0.0714
_refine_ls_wR_factor_ref 0.0729
_reflns_number_gt 3136
_reflns_number_total 3327
_reflns_threshold_expression 'I > 2\s(I)'
_cod_data_source_file c5dt00618j2.cif
_cod_data_source_block cb33ck
_cod_depositor_comments 'Adding full bibliography for 7034812--7034816.cif.'
_cod_database_code 7034813
_shelx_space_group_comment
;
The symmetry employed for this shelxl refinement is uniquely defined
by the following loop, which should always be used as a source of
symmetry information in preference to the above space-group names.
They are only intended as comments.
;
_shelxl_version_number 2013-4

loop_
_space_group_symop_operation_xyz
'x, y, z'
'-x+1/2, y, -z+1/2'
'-x, -y, -z'
'x-1/2, -y, z-1/2'

loop_
_atom_site_label
_atom_site_type_symbol
_atom_site_fract_x
_atom_site_fract_y
_atom_site_fract_z
_atom_site_U_iso_or_equiv
_atom_site_adp_type
_atom_site_occupancy
_atom_site_site_symmetry_order
_atom_site_calc_flag
_atom_site_refinement_flags_posn
_atom_site_refinement_flags_adp
_atom_site_refinement_flags_occupancy
C1 C 0.6591(3) -0.04308(12) 0.27822(14) 0.0163(3) Uani 1 1 d . . .
C2 C 0.5664(3) -0.12858(13) 0.30589(15) 0.0203(3) Uani 1 1 d . . .
H2 H 0.4434 -0.1288 0.3435 0.024 Uiso 1 1 calc R U .
C3 C 0.6596(3) -0.21442(13) 0.27678(15) 0.0228(4) Uani 1 1 d . . .
H3 H 0.5979 -0.2737 0.2940 0.027 Uiso 1 1 calc R U .
C4 C 0.4299(3) 0.07498(14) 0.35907(17) 0.0248(4) Uani 1 1 d . . .
H4A H 0.3164 0.0345 0.3362 0.037 Uiso 1 1 calc R U .
H4B H 0.3949 0.1425 0.3474 0.037 Uiso 1 1 calc R U .
H4C H 0.4612 0.0642 0.4367 0.037 Uiso 1 1 calc R U .
C5 C 0.7434(4) 0.29994(15) -0.03322(16) 0.0285(4) Uani 1 1 d . . .
H5A H 0.8774 0.2713 -0.0365 0.043 Uiso 1 1 calc R U .
H5B H 0.7561 0.3693 -0.0224 0.043 Uiso 1 1 calc R U .
H5C H 0.6692 0.2873 -0.1017 0.043 Uiso 1 1 calc R U .
C6 C 0.3583(3) 0.30031(15) 0.06185(18) 0.0286(4) Uani 1 1 d . . .
H6A H 0.3020 0.2815 -0.0096 0.043 Uiso 1 1 calc R U .
H6B H 0.3688 0.3703 0.0655 0.043 Uiso 1 1 calc R U .
H6C H 0.2705 0.2775 0.1194 0.043 Uiso 1 1 calc R U .
C7 C 0.5596(3) 0.12887(13) 0.02161(16) 0.0237(4) Uani 1 1 d . . .
H7A H 0.4752 0.0917 0.0704 0.036 Uiso 1 1 calc R U .
H7B H 0.6873 0.0954 0.0121 0.036 Uiso 1 1 calc R U .
H7C H 0.4906 0.1362 -0.0494 0.036 Uiso 1 1 calc R U .
C8 C 0.9900(5) 0.4697(3) 0.1953(4) 0.0537(15) Uani 0.5 1 d D . P
H8A H 1.0085 0.5384 0.2086 0.080 Uiso 0.5 1 calc R U P
H8B H 0.9906 0.4572 0.1166 0.080 Uiso 0.5 1 calc R U P
H8C H 1.0994 0.4339 0.2314 0.080 Uiso 0.5 1 calc R U P
C9 C 0.5905(7) 0.5073(3) 0.1630(3) 0.0378(11) Uani 0.5 1 d D . P
H9A H 0.4513 0.5028 0.1866 0.057 Uiso 0.5 1 calc R U P
H9B H 0.5984 0.4859 0.0871 0.057 Uiso 0.5 1 calc R U P
H9C H 0.6361 0.5739 0.1688 0.057 Uiso 0.5 1 calc R U P
C10 C 0.7555(6) 0.5087(3) 0.3700(3) 0.0355(10) Uani 0.5 1 d D . P
H10A H 0.7825 0.5748 0.3477 0.053 Uiso 0.5 1 calc R U P
H10B H 0.8615 0.4871 0.4211 0.053 Uiso 0.5 1 calc R U P
H10C H 0.6256 0.5058 0.4056 0.053 Uiso 0.5 1 calc R U P
B1 B 0.7500 0.11649(19) 0.2500 0.0166(5) Uani 1 2 d S T P
N1 N 0.6030(2) 0.05109(11) 0.29558(12) 0.0180(3) Uani 1 1 d . . .
P1 P 0.60782(8) 0.24736(3) 0.08102(4) 0.01874(10) Uani 1 1 d . . .
P2 P 0.7500 0.43131(5) 0.2500 0.02746(16) Uani 1 2 d DS T P
Rh1 Rh 0.7500 0.26511(2) 0.2500 0.01679(7) Uani 1 2 d S T P

loop_
_atom_site_aniso_label
_atom_site_aniso_U_11
_atom_site_aniso_U_22
_atom_site_aniso_U_33
_atom_site_aniso_U_23
_atom_site_aniso_U_13
_atom_site_aniso_U_12
C1 0.0225(8) 0.0132(7) 0.0132(7) -0.0001(5) -0.0013(6) 0.0011(6)
C2 0.0266(9) 0.0172(8) 0.0172(8) 0.0007(6) 0.0001(6) -0.0026(6)
C3 0.0357(10) 0.0134(7) 0.0192(8) -0.0001(6) -0.0005(7) -0.0037(7)
C4 0.0280(9) 0.0215(8) 0.0252(9) -0.0002(7) 0.0056(7) 0.0051(7)
C5 0.0425(11) 0.0263(10) 0.0170(8) 0.0009(7) 0.0041(8) -0.0084(8)
C6 0.0326(10) 0.0237(9) 0.0293(10) 0.0002(8) -0.0038(8) 0.0038(8)
C7 0.0314(9) 0.0177(8) 0.0218(9) -0.0033(7) -0.0032(7) -0.0025(7)
C8 0.071(4) 0.023(2) 0.068(4) -0.004(2) 0.012(3) -0.003(2)
C9 0.065(3) 0.0146(17) 0.033(2) 0.0020(16) -0.019(2) 0.0027(19)
C10 0.061(3) 0.0177(18) 0.027(2) -0.0037(15) -0.010(2) 0.0056(19)
B1 0.0234(12) 0.0127(11) 0.0136(11) 0.000 -0.0017(9) 0.000
N1 0.0230(7) 0.0134(6) 0.0177(7) -0.0001(5) 0.0028(5) 0.0023(5)
P1 0.0270(2) 0.01445(19) 0.0147(2) 0.00020(15) -0.00044(17) -0.00164(16)
P2 0.0457(4) 0.0105(3) 0.0255(4) 0.000 -0.0118(3) 0.000
Rh1 0.02749(11) 0.00990(9) 0.01295(10) 0.000 -0.00018(7) 0.000

loop_
_atom_type_symbol
_atom_type_description
_atom_type_scat_dispersion_real
_atom_type_scat_dispersion_imag
_atom_type_scat_source
C C 0.0033 0.0016 'International Tables Vol C Tables 4.2.6.8 and 6.1.1.4'
H H 0.0000 0.0000 'International Tables Vol C Tables 4.2.6.8 and 6.1.1.4'
B B 0.0013 0.0007 'International Tables Vol C Tables 4.2.6.8 and 6.1.1.4'
N N 0.0061 0.0033 'International Tables Vol C Tables 4.2.6.8 and 6.1.1.4'
P P 0.1023 0.0942 'International Tables Vol C Tables 4.2.6.8 and 6.1.1.4'
Rh Rh -1.1178 0.9187 'International Tables Vol C Tables 4.2.6.8 and 6.1.1.4'

loop_
_geom_angle_atom_site_label_1
_geom_angle_atom_site_label_2
_geom_angle_atom_site_label_3
_geom_angle
_geom_angle_site_symmetry_1
_geom_angle_site_symmetry_3
N1 C1 C2 130.90(16) . .
N1 C1 C1 108.29(9) . 2_655
C2 C1 C1 120.81(10) . 2_655
C1 C2 C3 118.05(17) . .
C3 C3 C2 121.13(11) 2_655 .
N1 B1 N1 102.6(2) 2_655 .
N1 B1 Rh1 128.69(10) 2_655 .
N1 B1 Rh1 128.69(10) . .
C1 N1 C4 121.56(15) . .
C1 N1 B1 110.40(15) . .
C4 N1 B1 127.83(15) . .
C6 P1 C7 99.42(10) . .
C6 P1 C5 101.74(11) . .
C7 P1 C5 98.19(9) . .
C6 P1 Rh1 115.52(7) . .
C7 P1 Rh1 121.76(7) . .
C5 P1 Rh1 116.69(7) . .
C10 P2 C10 107.4(3) . 2_655
C10 P2 C9 35.49(18) . 2_655
C10 P2 C9 97.28(13) 2_655 2_655
C10 P2 C9 97.28(13) . .
C10 P2 C9 35.49(18) 2_655 .
C9 P2 C9 109.0(3) 2_655 .
C10 P2 C8 96.97(13) . .
C10 P2 C8 62.11(16) 2_655 .
C9 P2 C8 62.75(15) 2_655 .
C9 P2 C8 96.79(13) . .
C10 P2 C8 62.11(16) . 2_655
C10 P2 C8 96.97(13) 2_655 2_655
C9 P2 C8 96.79(13) 2_655 2_655
C9 P2 C8 62.75(15) . 2_655
C8 P2 C8 146.0(3) . 2_655
C10 P2 Rh1 126.31(14) . .
C10 P2 Rh1 126.31(14) 2_655 .
C9 P2 Rh1 125.48(14) 2_655 .
C9 P2 Rh1 125.48(14) . .
C8 P2 Rh1 107.01(16) . .
C8 P2 Rh1 107.01(16) 2_655 .
B1 Rh1 P1 83.732(12) . .
B1 Rh1 P1 83.731(12) . 2_655
P1 Rh1 P1 167.46(2) . 2_655
B1 Rh1 P2 180.0 . .
P1 Rh1 P2 96.268(12) . .
P1 Rh1 P2 96.269(12) 2_655 .

loop_
_geom_bond_atom_site_label_1
_geom_bond_atom_site_label_2
_geom_bond_distance
_geom_bond_site_symmetry_2
C1 N1 1.384(2) .
C1 C2 1.389(2) .
C1 C1 1.410(3) 2_655
C2 C3 1.400(3) .
C3 C3 1.386(4) 2_655
C4 N1 1.446(2) .
C5 P1 1.838(2) .
C6 P1 1.830(2) .
C7 P1 1.8318(19) .
C8 P2 1.829(3) .
C9 P2 1.826(3) .
C10 P2 1.824(3) .
B1 N1 1.460(2) 2_655
B1 N1 1.460(2) .
B1 Rh1 2.074(3) .
P1 Rh1 2.2697(5) .
P2 C10 1.824(3) 2_655
P2 C9 1.826(3) 2_655
P2 C8 1.829(3) 2_655
P2 Rh1 2.3194(7) .
Rh1 P1 2.2697(5) 2_655

loop_
_geom_torsion_atom_site_label_1
_geom_torsion_atom_site_label_2
_geom_torsion_atom_site_label_3
_geom_torsion_atom_site_label_4
_geom_torsion
_geom_torsion_site_symmetry_1
_geom_torsion_site_symmetry_4
N1 C1 C2 C3 179.73(18) . .
C1 C1 C2 C3 0.4(3) 2_655 .
C1 C2 C3 C3 0.9(3) . 2_655
C2 C1 N1 C4 5.4(3) . .
C1 C1 N1 C4 -175.20(18) 2_655 .
C2 C1 N1 B1 -179.39(16) . .
C1 C1 N1 B1 0.0(2) 2_655 .
N1 B1 N1 C1 0.01(9) 2_655 .
Rh1 B1 N1 C1 -179.99(9) . .
N1 B1 N1 C4 174.8(2) 2_655 .
Rh1 B1 N1 C4 -5.2(2) . .
